data_4503660
loop_
_publ_author_name
'Imai, Yoshitane'
'Kamon, Kensaku'
'Kinuta, Takafumi'
'Tajima, Nobuo'
'Sato, Tomohiro'
'Kuroda, Reiko'
'Matsubara, Yoshio'

_publ_section_title
;
 Preparation and Crystal Structure of Guest-Dependent Charge-Transfer Host
 System Using 1,1&#x2032;-Bi-2-naphthol and 2-Chloro-5-methyl-benzoquinone
;
_journal_issue 10
_journal_name_full 'Crystal Growth &amp; Design'
_journal_page_first 3493
_journal_paper_doi 10.1021/cg800211v
_journal_volume 8
_journal_year 2008
_chemical_formula_sum 'C34 H27 Cl O4'
_chemical_formula_weight 535.01
_chemical_name_systematic
; 
 ? 
;
_space_group_IT_number 9
_symmetry_cell_setting monoclinic
_symmetry_space_group_name_Hall 'C -2yc'
_symmetry_space_group_name_H-M 'C 1 c 1'
_atom_sites_solution_hydrogens geom
_atom_sites_solution_primary direct
_atom_sites_solution_secondary difmap
_audit_creation_method SHELXL-97
_cell_angle_alpha 90.00
_cell_angle_beta 94.1710(10)
_cell_angle_gamma 90.00
_cell_formula_units_Z 4
_cell_length_a 14.4557(9)
_cell_length_b 12.8781(8)
_cell_length_c 14.0147(9)
_cell_measurement_reflns_used 2762
_cell_measurement_temperature 115(2)
_cell_measurement_theta_max 27.90
_cell_measurement_theta_min 2.12
_cell_volume 2602.1(3)
_computing_cell_refinement 'Bruker SAINT'
_computing_data_collection 'Bruker SMART'
_computing_data_reduction 'Bruker SAINT'
_computing_structure_refinement 'SHELXL-97 (Sheldrick, 1997)'
_computing_structure_solution 'SHELXS-97 (Sheldrick, 1997)'
_diffrn_ambient_temperature 115(2)
_diffrn_measured_fraction_theta_full 0.976
_diffrn_measured_fraction_theta_max 0.976
_diffrn_measurement_device_type 'CCD area detector'
_diffrn_measurement_method '\w scans'
_diffrn_radiation_monochromator graphite
_diffrn_radiation_source 'fine-focus sealed tube'
_diffrn_radiation_type MoK\a
_diffrn_radiation_wavelength 0.71073
_diffrn_reflns_av_R_equivalents 0.0219
_diffrn_reflns_av_sigmaI/netI 0.0198
_diffrn_reflns_limit_h_max 18
_diffrn_reflns_limit_h_min -18
_diffrn_reflns_limit_k_max 16
_diffrn_reflns_limit_k_min -16
_diffrn_reflns_limit_l_max 18
_diffrn_reflns_limit_l_min -17
_diffrn_reflns_number 11259
_diffrn_reflns_theta_full 27.90
_diffrn_reflns_theta_max 27.90
_diffrn_reflns_theta_min 2.12
_exptl_absorpt_coefficient_mu 0.187
_exptl_absorpt_correction_T_max 0.9725
_exptl_absorpt_correction_T_min 0.8961
_exptl_absorpt_correction_type empirical
_exptl_absorpt_process_details 'Bruker SADABS'
_exptl_crystal_colour 'dark red'
_exptl_crystal_density_diffrn 1.366
_exptl_crystal_density_method 'not measured'
_exptl_crystal_description prism
_exptl_crystal_F_000 1120
_exptl_crystal_size_max 0.60
_exptl_crystal_size_mid 0.40
_exptl_crystal_size_min 0.15
_refine_diff_density_max 0.457
_refine_diff_density_min -0.411
_refine_diff_density_rms 0.055
_refine_ls_abs_structure_details 'Flack H D (1983), Acta Cryst. A39, 876-881'
_refine_ls_abs_structure_Flack 10(10)
_refine_ls_extinction_method none
_refine_ls_goodness_of_fit_ref 1.069
_refine_ls_hydrogen_treatment constr
_refine_ls_matrix_type full
_refine_ls_number_parameters 341
_refine_ls_number_reflns 3036
_refine_ls_number_restraints 65
_refine_ls_restrained_S_all 1.088
_refine_ls_R_factor_all 0.0456
_refine_ls_R_factor_gt 0.0420
_refine_ls_shift/su_max 0.032
_refine_ls_shift/su_mean 0.005
_refine_ls_structure_factor_coef Fsqd
_refine_ls_weighting_details 'calc w=1/[\s^2^(Fo^2^)+(0.0666P)^2^+2.0864P] where P=(Fo^2^+2Fc^2^)/3'
_refine_ls_weighting_scheme calc
_refine_ls_wR_factor_gt 0.1119
_refine_ls_wR_factor_ref 0.1159
_reflns_number_gt 2762
_reflns_number_total 3036
_reflns_threshold_expression >2sigma(I)
_cod_data_source_file cg800211v_si_002.cif
_cod_data_source_block imai714_4
_cod_depositor_comments
;
The following automatic conversions were performed:

'_symmetry_cell_setting' value 'Monoclinic' changed to 'monoclinic'
according to /home/saulius/struct/CIF-dictionaries/cif_core.dic
dictionary named 'cif_core.dic' version 2.4.1 from 2010-06-29.

Automatic conversion script
Id: cif_fix_values 1715 2011-07-08 13:25:40Z adriana 
;
_cod_original_sg_symbol_H-M Cc
_cod_database_code 4503660

loop_
_symmetry_equiv_pos_as_xyz
'x, y, z'
'x, -y, z+1/2'
'x+1/2, y+1/2, z'
'x+1/2, -y+1/2, z+1/2'

loop_
_atom_site_label
_atom_site_type_symbol
_atom_site_fract_x
_atom_site_fract_y
_atom_site_fract_z
_atom_site_U_iso_or_equiv
_atom_site_adp_type
_atom_site_occupancy
_atom_site_symmetry_multiplicity
_atom_site_calc_flag
_atom_site_refinement_flags
_atom_site_disorder_assembly
_atom_site_disorder_group
C1 C 0.8705(3) 0.1385(4) 0.1324(3) 0.0175(8) Uani 1 1 d . . .
C2 C 0.8257(3) 0.1982(4) 0.1941(3) 0.0203(9) Uani 1 1 d . . .
C3 C 0.7266(3) 0.1974(4) 0.1924(3) 0.0210(10) Uani 1 1 d . . .
H3 H 0.6966 0.2390 0.2368 0.025 Uiso 1 1 calc R . .
C4 C 0.6756(3) 0.1397(4) 0.1300(3) 0.0180(8) Uani 1 1 d . . .
H4 H 0.6099 0.1411 0.1300 0.022 Uiso 1 1 calc R . .
C5 C 0.6658(3) 0.0114(4) -0.0022(3) 0.0232(9) Uani 1 1 d . . .
H5 H 0.6001 0.0124 -0.0028 0.028 Uiso 1 1 calc R . .
C6 C 0.7097(3) -0.0530(4) -0.0649(3) 0.0241(10) Uani 1 1 d . . .
H6 H 0.6740 -0.0965 -0.1082 0.029 Uiso 1 1 calc R . .
C7 C 0.8051(3) -0.0534(4) -0.0639(3) 0.0234(9) Uani 1 1 d . . .
H7 H 0.8343 -0.0968 -0.1076 0.028 Uiso 1 1 calc R . .
C8 C 0.8599(3) 0.0084(4) -0.0004(3) 0.0194(9) Uani 1 1 d . . .
H8 H 0.9256 0.0068 -0.0008 0.023 Uiso 1 1 calc R . .
C9 C 0.8167(3) 0.0736(4) 0.0649(3) 0.0165(8) Uani 1 1 d . . .
C10 C 0.7195(3) 0.0748(4) 0.0620(3) 0.0166(8) Uani 1 1 d . . .
O2 O 0.8685(2) 0.2610(3) 0.2603(2) 0.0232(7) Uani 1 1 d . . .
H2 H 0.9261 0.2587 0.2557 0.035 Uiso 1 1 calc R . .
C11 C 0.9742(3) 0.1363(3) 0.1352(3) 0.0151(8) Uani 1 1 d . . .
C12 C 1.0214(3) 0.1982(4) 0.0722(3) 0.0168(9) Uani 1 1 d . . .
C13 C 1.1187(3) 0.1984(4) 0.0731(3) 0.0205(10) Uani 1 1 d . . .
H13 H 1.1490 0.2403 0.0291 0.025 Uiso 1 1 calc R . .
C14 C 1.1702(3) 0.1371(4) 0.1384(3) 0.0219(9) Uani 1 1 d . . .
H14 H 1.2360 0.1383 0.1396 0.026 Uiso 1 1 calc R . .
C15 C 1.1791(3) 0.0095(4) 0.2692(3) 0.0194(9) Uani 1 1 d . . .
H15 H 1.2449 0.0098 0.2707 0.023 Uiso 1 1 calc R . .
C16 C 1.1379(3) -0.0515(4) 0.3301(3) 0.0247(10) Uani 1 1 d . . .
H16 H 1.1743 -0.0932 0.3744 0.030 Uiso 1 1 calc R . .
C17 C 1.0384(3) -0.0544(4) 0.3290(3) 0.0248(10) Uani 1 1 d . . .
H17 H 1.0089 -0.0990 0.3714 0.030 Uiso 1 1 calc R . .
C18 C 0.9874(3) 0.0065(4) 0.2674(3) 0.0216(9) Uani 1 1 d . . .
H18 H 0.9218 0.0044 0.2680 0.026 Uiso 1 1 calc R . .
C19 C 1.0275(3) 0.0735(4) 0.2016(3) 0.0167(8) Uani 1 1 d . . .
C20 C 1.1279(3) 0.0745(4) 0.2018(3) 0.0185(8) Uani 1 1 d . . .
O12 O 0.9778(2) 0.2619(3) 0.0049(2) 0.0256(7) Uani 1 1 d . . .
H12 H 0.9282 0.2842 0.0251 0.038 Uiso 1 1 calc R . .
C21 C 0.7460(6) 0.2935(7) -0.0497(6) 0.006(2) Uiso 0.50 1 d PD A 1
C22 C 0.6445(8) 0.3144(6) -0.0500(5) 0.019(3) Uiso 0.50 1 d PD A 1
C23 C 0.5817(7) 0.2813(7) -0.1024(7) 0.021(3) Uiso 0.50 1 d PD A 1
H23 H 0.5195 0.3012 -0.0939 0.025 Uiso 0.50 1 calc PR A 1
C24 C 0.6019(8) 0.2115(9) -0.1777(8) 0.026(4) Uiso 0.50 1 d PD A 1
C25 C 0.6965(6) 0.1786(5) -0.1939(6) 0.012(2) Uiso 0.50 1 d PD A 1
C26 C 0.7697(7) 0.2257(7) -0.1289(7) 0.005(3) Uiso 0.50 1 d PD A 1
H26 H 0.8329 0.2120 -0.1383 0.007 Uiso 0.50 1 calc PR A 1
O21 O 0.8050(6) 0.3259(7) 0.0038(7) 0.021(2) Uiso 0.50 1 d PD A 1
O24 O 0.5423(7) 0.1680(7) -0.2370(6) 0.018(2) Uiso 0.50 1 d PD A 1
Cl22 Cl 0.61636(16) 0.39861(17) 0.04261(14) 0.0193(5) Uiso 0.50 1 d PD A 1
C25M C 0.7125(7) 0.0941(7) -0.2699(6) 0.039(3) Uiso 0.50 1 d PD A 1
H25A H 0.7790 0.0797 -0.2704 0.059 Uiso 0.50 1 calc PR A 1
H25B H 0.6889 0.1189 -0.3332 0.059 Uiso 0.50 1 calc PR A 1
H25C H 0.6797 0.0305 -0.2543 0.059 Uiso 0.50 1 calc PR A 1
C31 C 0.6053(6) 0.2052(7) -0.1883(6) 0.005(2) Uiso 0.50 1 d PD B 2
C32 C 0.7114(5) 0.1859(5) -0.1863(5) 0.0065(18) Uiso 0.50 1 d PD B 2
C33 C 0.7634(10) 0.2235(9) -0.1251(9) 0.029(6) Uiso 0.50 1 d PD B 2
H33 H 0.8276 0.2076 -0.1252 0.035 Uiso 0.50 1 calc PR B 2
C34 C 0.7329(7) 0.2930(8) -0.0497(8) 0.023(4) Uiso 0.50 1 d PD B 2
C35 C 0.6379(7) 0.3187(7) -0.0380(7) 0.015(3) Uiso 0.50 1 d PD B 2
C36 C 0.5744(6) 0.2725(7) -0.1126(7) 0.013(3) Uiso 0.50 1 d PD B 2
H36 H 0.5101 0.2870 -0.1118 0.016 Uiso 0.50 1 calc PR B 2
O31 O 0.5499(7) 0.1753(7) -0.2481(6) 0.019(2) Uiso 0.50 1 d PD B 2
O34 O 0.7937(5) 0.3337(6) 0.0126(6) 0.0139(18) Uiso 0.50 1 d PD B 2
Cl32 Cl 0.73413(15) 0.10492(16) -0.27699(14) 0.0179(5) Uiso 0.50 1 d PD B 2
C35M C 0.5968(6) 0.3848(6) 0.0460(6) 0.025(2) Uiso 0.50 1 d PD B 2
H35A H 0.6025 0.4590 0.0322 0.038 Uiso 0.50 1 calc PR B 2
H35B H 0.6315 0.3686 0.1068 0.038 Uiso 0.50 1 calc PR B 2
H35C H 0.5313 0.3671 0.0502 0.038 Uiso 0.50 1 calc PR B 2
C41 C 0.4339(6) 0.0963(7) 0.2031(6) 0.026(2) Uiso 0.50 1 d PD C 1
C42 C 0.4093(7) 0.0318(8) 0.1242(6) 0.032(2) Uiso 0.50 1 d PD C 1
H42 H 0.4090 -0.0412 0.1338 0.039 Uiso 0.50 1 calc PR C 1
C43 C 0.3860(6) 0.0687(6) 0.0357(6) 0.0259(18) Uiso 0.50 1 d PD C 1
H43 H 0.3713 0.0220 -0.0156 0.031 Uiso 0.50 1 calc PR C 1
C44 C 0.3836(7) 0.1757(6) 0.0195(6) 0.036(2) Uiso 0.50 1 d PD C 1
H44 H 0.3662 0.2035 -0.0419 0.043 Uiso 0.50 1 calc PR C 1
C45 C 0.4078(7) 0.2400(8) 0.0978(6) 0.037(2) Uiso 0.50 1 d PD C 1
H45 H 0.4072 0.3130 0.0884 0.044 Uiso 0.50 1 calc PR C 1
C46 C 0.4321(7) 0.2023(7) 0.1870(6) 0.031(2) Uiso 0.50 1 d PD C 1
H46 H 0.4479 0.2488 0.2381 0.037 Uiso 0.50 1 calc PR C 1
C47 C 0.4588(6) 0.0546(6) 0.3020(5) 0.0294(18) Uiso 0.50 1 d PD C 1
H47A H 0.5148 0.0120 0.3013 0.044 Uiso 0.50 1 calc PR C 1
H47B H 0.4075 0.0121 0.3224 0.044 Uiso 0.50 1 calc PR C 1
H47C H 0.4701 0.1126 0.3466 0.044 Uiso 0.50 1 calc PR C 1
C51 C 0.4107(6) 0.1014(6) 0.0655(5) 0.0195(18) Uiso 0.50 1 d PD D 2
C52 C 0.4320(5) 0.0277(6) 0.1383(5) 0.0151(17) Uiso 0.50 1 d PD D 2
H52 H 0.4284 -0.0443 0.1238 0.018 Uiso 0.50 1 calc PR D 2
C53 C 0.4577(6) 0.0594(7) 0.2298(6) 0.029(2) Uiso 0.50 1 d PD D 2
H53 H 0.4725 0.0089 0.2780 0.035 Uiso 0.50 1 calc PR D 2
C54 C 0.4625(6) 0.1637(6) 0.2530(6) 0.030(2) Uiso 0.50 1 d PD D 2
H54 H 0.4792 0.1849 0.3168 0.036 Uiso 0.50 1 calc PR D 2
C55 C 0.4426(6) 0.2372(7) 0.1816(6) 0.029(2) Uiso 0.50 1 d PD D 2
H55 H 0.4465 0.3090 0.1970 0.035 Uiso 0.50 1 calc PR D 2
C56 C 0.4168(7) 0.2072(7) 0.0876(6) 0.026(2) Uiso 0.50 1 d PD D 2
H56 H 0.4036 0.2579 0.0393 0.031 Uiso 0.50 1 calc PR D 2
C57 C 0.3772(6) 0.0662(7) -0.0329(6) 0.035(2) Uiso 0.50 1 d PD D 2
H57A H 0.3093 0.0623 -0.0377 0.053 Uiso 0.50 1 calc PR D 2
H57B H 0.4029 -0.0025 -0.0452 0.053 Uiso 0.50 1 calc PR D 2
H57C H 0.3973 0.1157 -0.0803 0.053 Uiso 0.50 1 calc PR D 2

loop_
_atom_site_aniso_label
_atom_site_aniso_U_11
_atom_site_aniso_U_22
_atom_site_aniso_U_33
_atom_site_aniso_U_23
_atom_site_aniso_U_13
_atom_site_aniso_U_12
C1 0.0143(17) 0.019(2) 0.019(2) 0.0045(17) -0.0037(14) -0.0045(16)
C2 0.015(2) 0.022(2) 0.024(2) 0.0020(18) 0.0000(16) -0.0020(17)
C3 0.018(2) 0.025(2) 0.021(2) -0.0006(17) 0.0075(18) 0.0099(16)
C4 0.0089(17) 0.022(2) 0.023(2) 0.0009(16) 0.0040(14) 0.0065(15)
C5 0.020(2) 0.026(2) 0.023(2) 0.0035(18) -0.0034(16) -0.0016(17)
C6 0.036(3) 0.023(3) 0.0128(18) -0.0034(17) -0.0019(16) -0.0050(19)
C7 0.033(2) 0.021(2) 0.017(2) -0.0100(16) 0.0027(16) -0.0042(17)
C8 0.0187(19) 0.017(2) 0.022(2) -0.0016(17) -0.0004(16) -0.0026(16)
C9 0.0252(19) 0.0148(19) 0.0092(17) 0.0002(16) -0.0017(13) -0.0042(16)
C10 0.0221(18) 0.0147(19) 0.0134(18) 0.0040(17) 0.0038(14) 0.0032(15)
O2 0.0206(15) 0.0257(17) 0.0230(16) -0.0072(14) 0.0004(12) 0.0013(13)
C11 0.0146(17) 0.0156(19) 0.0153(19) -0.0001(16) 0.0024(13) -0.0051(15)
C12 0.022(2) 0.018(2) 0.0096(18) -0.0001(16) -0.0007(15) -0.0020(16)
C13 0.020(2) 0.022(2) 0.019(2) -0.0037(17) 0.0001(18) 0.0022(15)
C14 0.022(2) 0.024(2) 0.019(2) -0.0090(17) -0.0001(15) 0.0049(16)
C15 0.0140(18) 0.023(2) 0.021(2) -0.0060(17) -0.0008(15) 0.0064(16)
C16 0.0138(19) 0.024(3) 0.035(2) -0.0023(19) -0.0051(16) 0.0083(16)
C17 0.0162(19) 0.026(3) 0.032(2) -0.0016(19) 0.0017(16) -0.0028(16)
C18 0.0148(19) 0.023(2) 0.027(2) 0.0006(19) 0.0027(17) -0.0034(16)
C19 0.0074(15) 0.019(2) 0.024(2) -0.0079(18) 0.0019(13) -0.0028(14)
C20 0.0100(16) 0.022(2) 0.023(2) -0.0068(19) -0.0023(14) 0.0046(15)
O12 0.0212(15) 0.0336(19) 0.0218(16) 0.0098(15) -0.0004(12) 0.0029(14)

loop_
_atom_type_symbol
_atom_type_description
_atom_type_scat_dispersion_real
_atom_type_scat_dispersion_imag
_atom_type_scat_source
C C 0.0033 0.0000 'International Tables Vol C Tables 4.2.6.8 and 6.1.1.4'
H H 0.0000 0.0000 'International Tables Vol C Tables 4.2.6.8 and 6.1.1.4'
O O 0.0106 0.0000 'International Tables Vol C Tables 4.2.6.8 and 6.1.1.4'
Cl Cl 0.1484 0.0000 'International Tables Vol C Tables 4.2.6.8 and 6.1.1.4'

loop_
_geom_angle_atom_site_label_1
_geom_angle_atom_site_label_2
_geom_angle_atom_site_label_3
_geom_angle
C2 C1 C9 119.1(4)
C2 C1 C11 121.2(4)
C9 C1 C11 119.7(4)
O2 C2 C1 124.2(4)
O2 C2 C3 115.2(4)
C1 C2 C3 120.6(4)
C4 C3 C2 121.5(4)
C3 C4 C10 120.4(4)
C6 C5 C10 119.6(4)
C7 C6 C5 119.8(4)
C6 C7 C8 121.7(4)
C7 C8 C9 119.5(4)
C10 C9 C8 118.3(4)
C10 C9 C1 120.2(4)
C8 C9 C1 121.5(4)
C9 C10 C5 121.2(4)
C9 C10 C4 118.2(4)
C5 C10 C4 120.5(4)
C12 C11 C19 118.1(4)
C12 C11 C1 120.3(4)
C19 C11 C1 121.6(3)
O12 C12 C11 123.6(4)
O12 C12 C13 114.6(4)
C11 C12 C13 121.8(4)
C14 C13 C12 119.6(4)
C20 C14 C13 121.2(4)
C16 C15 C20 122.4(4)
C15 C16 C17 120.1(4)
C18 C17 C16 119.6(4)
C17 C18 C19 122.7(4)
C18 C19 C11 123.1(4)
C18 C19 C20 117.5(4)
C11 C19 C20 119.5(4)
C14 C20 C15 122.5(4)
C14 C20 C19 119.8(4)
C15 C20 C19 117.7(4)
O21 C21 C26 119.7(9)
O21 C21 C22 127.5(9)
C26 C21 C22 112.8(7)
C23 C22 C21 129.5(8)
C23 C22 Cl22 117.6(8)
C21 C22 Cl22 112.9(7)
C22 C23 C24 119.1(10)
O24 C24 C23 126.0(11)
O24 C24 C25 111.4(9)
C23 C24 C25 122.6(9)
C24 C25 C26 114.9(7)
C24 C25 C25M 119.8(7)
C26 C25 C25M 125.2(7)
C21 C26 C25 120.9(9)
O31 C31 C36 118.8(10)
O31 C31 C32 125.4(10)
C36 C31 C32 115.7(7)
C33 C32 C31 121.0(9)
C33 C32 Cl32 129.7(8)
C31 C32 Cl32 109.3(6)
C32 C33 C34 123.4(12)
O34 C34 C35 115.9(10)
O34 C34 C33 120.0(10)
C35 C34 C33 124.1(10)
C34 C35 C36 112.4(8)
C34 C35 C35M 128.1(9)
C36 C35 C35M 119.5(8)
C31 C36 C35 123.3(8)
C46 C41 C42 117.0(8)
C46 C41 C47 120.2(7)
C42 C41 C47 122.8(7)
C43 C42 C41 123.1(9)
C42 C43 C44 120.0(8)
C43 C44 C45 117.1(8)
C46 C45 C44 122.8(9)
C45 C46 C41 120.1(9)
C56 C51 C52 119.3(7)
C56 C51 C57 120.6(7)
C52 C51 C57 120.0(7)
C53 C52 C51 120.4(7)
C52 C53 C54 120.9(8)
C53 C54 C55 119.2(8)
C54 C55 C56 121.1(8)
C55 C56 C51 119.1(7)

loop_
_geom_bond_atom_site_label_1
_geom_bond_atom_site_label_2
_geom_bond_distance
C1 C2 1.356(6)
C1 C9 1.445(5)
C1 C11 1.498(2)
C2 O2 1.348(5)
C2 C3 1.430(5)
C3 C4 1.329(6)
C4 C10 1.448(6)
C5 C6 1.394(7)
C5 C10 1.406(6)
C6 C7 1.378(6)
C7 C8 1.397(6)
C8 C9 1.419(6)
C9 C10 1.403(5)
C11 C12 1.404(6)
C11 C19 1.417(6)
C12 O12 1.369(5)
C12 C13 1.405(6)
C13 C14 1.385(7)
C14 C20 1.375(7)
C15 C16 1.333(7)
C15 C20 1.428(6)
C16 C17 1.437(5)
C17 C18 1.346(7)
C18 C19 1.417(6)
C19 C20 1.450(5)
C21 O21 1.171(11)
C21 C26 1.473(12)
C21 C22 1.490(12)
C22 C23 1.205(13)
C22 Cl22 1.761(7)
C23 C24 1.432(13)
C24 O24 1.282(12)
C24 C25 1.465(14)
C25 C26 1.475(13)
C25 C25M 1.552(8)
C31 O31 1.181(11)
C31 C36 1.464(12)
C31 C32 1.553(11)
C32 C33 1.200(14)
C32 Cl32 1.695(8)
C33 C34 1.478(15)
C34 O34 1.303(11)
C34 C35 1.432(13)
C35 C36 1.466(13)
C35 C35M 1.601(11)
C41 C46 1.383(10)
C41 C42 1.408(10)
C41 C47 1.506(9)
C42 C43 1.348(10)
C43 C44 1.396(10)
C44 C45 1.398(10)
C45 C46 1.363(10)
C51 C56 1.398(10)
C51 C52 1.411(8)
C51 C57 1.499(9)
C52 C53 1.372(9)
C53 C54 1.382(10)
C54 C55 1.393(10)
C55 C56 1.398(9)
